data_4507262
loop_
_publ_author_name
'Yang, Guang'
'Baran, Peter'
'Mart\'inez, Angel R.'
'Raptis, Raphael G.'

_publ_section_title
;
 Substituent Effects on the Supramolecular Aggregation of AgI-Pyrazolato
 Trimers
;
_journal_issue 1
_journal_name_full 'Crystal Growth &amp; Design'
_journal_page_first 264
_journal_paper_doi 10.1021/cg301411j
_journal_volume 13
_journal_year 2013
_chemical_formula_sum 'C46 H32 Au3 Br3 Cl2 N6'
_chemical_formula_weight 1570.31
_chemical_name_systematic
; 
 ? 
;
_space_group_IT_number 15
_symmetry_cell_setting monoclinic
_symmetry_space_group_name_Hall '-C 2yc'
_symmetry_space_group_name_H-M 'C 1 2/c 1'
_atom_sites_solution_hydrogens geom
_atom_sites_solution_primary direct
_atom_sites_solution_secondary difmap
_audit_creation_method SHELXL-97
_cell_angle_alpha 90.00
_cell_angle_beta 98.396(2)
_cell_angle_gamma 90.00
_cell_formula_units_Z 8
_cell_length_a 30.132(4)
_cell_length_b 17.197(2)
_cell_length_c 17.427(2)
_cell_measurement_temperature 298(2)
_cell_volume 8933.5(19)
_computing_cell_refinement 'BRUKER SMART-NT V5.0'
_computing_data_collection 'BRUKER SMART-NT V5.0'
_computing_data_reduction 'BRUKER SAINT-NT V5/6.0'
_computing_molecular_graphics 'BRUKER SHELXTL-NT V5.1'
_computing_publication_material 'BRUKER SHELXTL-NT V5.1'
_computing_structure_refinement 'BRUKER SHELXTL-NT V5.1'
_computing_structure_solution 'BRUKER SHELXTL-NT V5.1'
_diffrn_ambient_temperature 298(2)
_diffrn_measured_fraction_theta_full 0.998
_diffrn_measured_fraction_theta_max 0.998
_diffrn_measurement_device_type 'Bruker AXS SMART CCD area detector'
_diffrn_measurement_method 'phi and omega scans'
_diffrn_radiation_monochromator graphite
_diffrn_radiation_source 'fine-focus sealed tube'
_diffrn_radiation_type MoK\a
_diffrn_radiation_wavelength 0.71073
_diffrn_reflns_av_R_equivalents 0.0371
_diffrn_reflns_av_sigmaI/netI 0.0367
_diffrn_reflns_limit_h_max 30
_diffrn_reflns_limit_h_min -33
_diffrn_reflns_limit_k_max 17
_diffrn_reflns_limit_k_min -19
_diffrn_reflns_limit_l_max 19
_diffrn_reflns_limit_l_min -19
_diffrn_reflns_number 19438
_diffrn_reflns_theta_full 23.28
_diffrn_reflns_theta_max 23.28
_diffrn_reflns_theta_min 1.37
_exptl_absorpt_coefficient_mu 12.674
_exptl_absorpt_correction_T_max 0.366
_exptl_absorpt_correction_T_min 0.177
_exptl_absorpt_correction_type multi-scan
_exptl_absorpt_process_details 'SADABS (Sheldrick, 1996)'
_exptl_crystal_colour colorless
_exptl_crystal_density_diffrn 2.335
_exptl_crystal_density_method 'not measured'
_exptl_crystal_description block
_exptl_crystal_F_000 5808
_exptl_crystal_size_max 0.24
_exptl_crystal_size_mid 0.12
_exptl_crystal_size_min 0.08
_refine_diff_density_max 1.308
_refine_diff_density_min -0.966
_refine_diff_density_rms 0.301
_refine_ls_extinction_coef 0.000224(8)
_refine_ls_extinction_expression Fc^*^=kFc[1+0.001xFc^2^\l^3^/sin(2\q)]^-1/4^
_refine_ls_extinction_method SHELXL
_refine_ls_goodness_of_fit_ref 1.048
_refine_ls_hydrogen_treatment constr
_refine_ls_matrix_type full
_refine_ls_number_parameters 542
_refine_ls_number_reflns 6427
_refine_ls_number_restraints 0
_refine_ls_restrained_S_all 1.048
_refine_ls_R_factor_all 0.0377
_refine_ls_R_factor_gt 0.0254
_refine_ls_shift/su_max 0.001
_refine_ls_shift/su_mean 0.000
_refine_ls_structure_factor_coef Fsqd
_refine_ls_weighting_details 'calc w=1/[\s^2^(Fo^2^)+(0.0356P)^2^+0.0000P] where P=(Fo^2^+2Fc^2^)/3'
_refine_ls_weighting_scheme calc
_refine_ls_wR_factor_gt 0.0540
_refine_ls_wR_factor_ref 0.0672
_reflns_number_gt 5233
_reflns_number_total 6427
_reflns_threshold_expression >2sigma(I)
_cod_data_source_file cg301411j_si_006.cif
_cod_data_source_block yg044
_cod_depositor_comments
;
The following automatic conversions were performed:

'_symmetry_cell_setting' value 'Monoclinic' changed to 'monoclinic'
according to /home/saulius/struct/CIF-dictionaries/cif_core.dic
dictionary named 'cif_core.dic' version 2.4.2 from 2011-04-26.

Automatic conversion script
Id: cif_fix_values 1891 2012-01-12 08:04:46Z andrius 
;
_cod_original_cell_volume 8933.2(19)
_cod_original_sg_symbol_H-M C2/c
_cod_database_code 4507262

loop_
_symmetry_equiv_pos_as_xyz
'x, y, z'
'-x, y, -z+1/2'
'x+1/2, y+1/2, z'
'-x+1/2, y+1/2, -z+1/2'
'-x, -y, -z'
'x, -y, z-1/2'
'-x+1/2, -y+1/2, -z'
'x+1/2, -y+1/2, z-1/2'

loop_
_atom_site_label
_atom_site_type_symbol
_atom_site_fract_x
_atom_site_fract_y
_atom_site_fract_z
_atom_site_U_iso_or_equiv
_atom_site_adp_type
_atom_site_occupancy
_atom_site_symmetry_multiplicity
_atom_site_calc_flag
_atom_site_refinement_flags
Au1 Au 0.419059(10) 0.361443(16) 0.117996(17) 0.03405(10) Uani 1 1 d .
Au2 Au 0.376610(10) 0.181239(16) 0.110902(17) 0.03363(10) Uani 1 1 d .
Au3 Au 0.488459(10) 0.207564(16) 0.121183(17) 0.03491(10) Uani 1 1 d .
Br1 Br 0.60139(3) 0.49474(5) 0.13658(6) 0.0575(3) Uani 1 1 d .
Br2 Br 0.45974(3) -0.13323(5) 0.12915(6) 0.0654(3) Uani 1 1 d .
Br3 Br 0.22516(3) 0.39121(5) 0.14589(6) 0.0591(3) Uani 1 1 d .
C1 C 0.5094(3) 0.4442(4) 0.1289(4) 0.0328(18) Uani 1 1 d .
C2 C 0.5533(2) 0.4240(4) 0.1308(4) 0.0338(18) Uani 1 1 d .
C3 C 0.5563(3) 0.3428(4) 0.1280(4) 0.0333(17) Uani 1 1 d .
C4 C 0.4832(3) 0.0306(4) 0.1260(4) 0.0342(18) Uani 1 1 d .
C5 C 0.4496(3) -0.0252(4) 0.1210(4) 0.0360(18) Uani 1 1 d .
C6 C 0.4090(2) 0.0114(4) 0.1107(4) 0.0323(18) Uani 1 1 d .
C7 C 0.2930(2) 0.2762(4) 0.1264(4) 0.0328(18) Uani 1 1 d .
C8 C 0.2818(2) 0.3548(4) 0.1302(4) 0.0343(18) Uani 1 1 d .
C9 C 0.3192(2) 0.3976(4) 0.1213(4) 0.0297(16) Uani 1 1 d .
C10 C 0.4866(2) 0.5195(4) 0.1302(4) 0.0310(17) Uani 1 1 d .
C11 C 0.4967(3) 0.5795(4) 0.0826(4) 0.046(2) Uani 1 1 d .
H11 H 0.5180 0.5723 0.0497 0.056 Uiso 1 1 calc R
C12 C 0.4748(3) 0.6503(5) 0.0843(5) 0.060(3) Uani 1 1 d .
H12 H 0.4813 0.6906 0.0522 0.072 Uiso 1 1 calc R
C13 C 0.4436(3) 0.6607(5) 0.1333(6) 0.060(3) Uani 1 1 d .
H13 H 0.4289 0.7082 0.1336 0.072 Uiso 1 1 calc R
C14 C 0.4338(3) 0.6032(4) 0.1811(5) 0.047(2) Uani 1 1 d .
H14 H 0.4128 0.6112 0.2145 0.056 Uiso 1 1 calc R
C15 C 0.4555(3) 0.5324(4) 0.1798(4) 0.0375(18) Uani 1 1 d .
H15 H 0.4490 0.4929 0.2129 0.045 Uiso 1 1 calc R
C16 C 0.5960(3) 0.2931(4) 0.1232(4) 0.0374(19) Uani 1 1 d .
C17 C 0.6365(3) 0.3085(5) 0.1708(5) 0.052(2) Uani 1 1 d .
H17 H 0.6377 0.3459 0.2096 0.062 Uiso 1 1 calc R
C18 C 0.6750(3) 0.2682(6) 0.1605(5) 0.065(3) Uani 1 1 d .
H18 H 0.7020 0.2796 0.1915 0.078 Uiso 1 1 calc R
C19 C 0.6734(3) 0.2112(6) 0.1043(6) 0.065(3) Uani 1 1 d .
H19 H 0.6992 0.1837 0.0979 0.078 Uiso 1 1 calc R
C20 C 0.6337(3) 0.1953(5) 0.0583(5) 0.058(2) Uani 1 1 d .
H20 H 0.6327 0.1570 0.0204 0.069 Uiso 1 1 calc R
C21 C 0.5951(3) 0.2357(4) 0.0676(4) 0.045(2) Uani 1 1 d .
H21 H 0.5683 0.2241 0.0360 0.054 Uiso 1 1 calc R
C22 C 0.5321(2) 0.0231(4) 0.1352(4) 0.0321(17) Uani 1 1 d .
C23 C 0.5588(3) 0.0697(4) 0.1895(4) 0.0412(19) Uani 1 1 d .
H23 H 0.5455 0.1050 0.2196 0.049 Uiso 1 1 calc R
C24 C 0.6046(3) 0.0629(5) 0.1979(5) 0.056(2) Uani 1 1 d .
H24 H 0.6223 0.0946 0.2332 0.067 Uiso 1 1 calc R
C25 C 0.6248(3) 0.0094(6) 0.1545(5) 0.063(3) Uani 1 1 d .
H25 H 0.6558 0.0047 0.1609 0.075 Uiso 1 1 calc R
C26 C 0.5985(3) -0.0363(5) 0.1022(5) 0.059(2) Uani 1 1 d .
H26 H 0.6118 -0.0723 0.0728 0.070 Uiso 1 1 calc R
C27 C 0.5529(3) -0.0298(5) 0.0925(4) 0.046(2) Uani 1 1 d .
H27 H 0.5356 -0.0613 0.0566 0.055 Uiso 1 1 calc R
C28 C 0.3628(2) -0.0219(4) 0.1013(4) 0.0352(18) Uani 1 1 d .
C29 C 0.3295(3) 0.0016(4) 0.0431(5) 0.045(2) Uani 1 1 d .
H29 H 0.3350 0.0427 0.0112 0.055 Uiso 1 1 calc R
C30 C 0.2882(3) -0.0342(5) 0.0309(5) 0.052(2) Uani 1 1 d .
H30 H 0.2662 -0.0172 -0.0086 0.062 Uiso 1 1 calc R
C31 C 0.2798(3) -0.0958(5) 0.0779(5) 0.060(3) Uani 1 1 d .
H31 H 0.2525 -0.1221 0.0687 0.072 Uiso 1 1 calc R
C32 C 0.3115(3) -0.1174(5) 0.1373(5) 0.056(2) Uani 1 1 d .
H32 H 0.3052 -0.1569 0.1705 0.068 Uiso 1 1 calc R
C33 C 0.3529(3) -0.0824(4) 0.1496(5) 0.049(2) Uani 1 1 d .
H33 H 0.3744 -0.0990 0.1900 0.058 Uiso 1 1 calc R
C34 C 0.2657(3) 0.2058(4) 0.1302(4) 0.0352(18) Uani 1 1 d .
C35 C 0.2820(3) 0.1438(4) 0.1779(4) 0.0403(19) Uani 1 1 d .
H35 H 0.3097 0.1476 0.2091 0.048 Uiso 1 1 calc R
C36 C 0.2567(3) 0.0762(5) 0.1787(5) 0.051(2) Uani 1 1 d .
H36 H 0.2676 0.0349 0.2104 0.061 Uiso 1 1 calc R
C37 C 0.2165(3) 0.0702(6) 0.1337(5) 0.058(2) Uani 1 1 d .
H37 H 0.2005 0.0238 0.1328 0.070 Uiso 1 1 calc R
C38 C 0.1988(3) 0.1322(5) 0.0891(5) 0.057(2) Uani 1 1 d .
H38 H 0.1700 0.1290 0.0613 0.068 Uiso 1 1 calc R
C39 C 0.2238(3) 0.1990(5) 0.0861(4) 0.044(2) Uani 1 1 d .
H39 H 0.2125 0.2397 0.0540 0.053 Uiso 1 1 calc R
C40 C 0.3239(2) 0.4831(4) 0.1142(4) 0.0343(18) Uani 1 1 d .
C41 C 0.3428(3) 0.5156(4) 0.0533(4) 0.044(2) Uani 1 1 d .
H41 H 0.3559 0.4835 0.0201 0.053 Uiso 1 1 calc R
C42 C 0.3422(3) 0.5956(5) 0.0414(5) 0.054(2) Uani 1 1 d .
H42 H 0.3544 0.6166 0.0000 0.065 Uiso 1 1 calc R
C43 C 0.3237(3) 0.6429(5) 0.0905(6) 0.062(3) Uani 1 1 d .
H43 H 0.3231 0.6963 0.0823 0.074 Uiso 1 1 calc R
C44 C 0.3058(3) 0.6125(5) 0.1524(6) 0.064(3) Uani 1 1 d .
H44 H 0.2937 0.6453 0.1863 0.077 Uiso 1 1 calc R
C45 C 0.3058(3) 0.5330(4) 0.1638(4) 0.046(2) Uani 1 1 d .
H45 H 0.2935 0.5127 0.2054 0.055 Uiso 1 1 calc R
C46 C 0.4226(4) 0.2460(8) 0.8403(7) 0.110(4) Uani 1 1 d .
H46A H 0.4407 0.2889 0.8261 0.132 Uiso 1 1 calc R
H46B H 0.4377 0.1980 0.8302 0.132 Uiso 1 1 calc R
Cl1 Cl 0.41900(13) 0.2521(2) 0.94097(16) 0.1096(11) Uani 1 1 d .
Cl2 Cl 0.37252(12) 0.2488(2) 0.78497(18) 0.1072(10) Uani 1 1 d .
N1 N 0.48533(19) 0.3768(3) 0.1243(3) 0.0348(15) Uani 1 1 d .
N2 N 0.5146(2) 0.3156(3) 0.1237(4) 0.0373(15) Uani 1 1 d .
N3 N 0.4621(2) 0.1006(3) 0.1180(3) 0.0334(14) Uani 1 1 d .
N4 N 0.4168(2) 0.0883(3) 0.1085(3) 0.0363(15) Uani 1 1 d .
N5 N 0.3363(2) 0.2730(3) 0.1169(4) 0.0374(16) Uani 1 1 d .
N6 N 0.3530(2) 0.3470(3) 0.1139(3) 0.0348(15) Uani 1 1 d .

loop_
_atom_site_aniso_label
_atom_site_aniso_U_11
_atom_site_aniso_U_22
_atom_site_aniso_U_33
_atom_site_aniso_U_23
_atom_site_aniso_U_13
_atom_site_aniso_U_12
Au1 0.02662(18) 0.02777(17) 0.0485(2) 0.00005(13) 0.00785(14) -0.00082(12)
Au2 0.02817(18) 0.02571(17) 0.0477(2) 0.00273(13) 0.00782(13) 0.00311(12)
Au3 0.03013(19) 0.02466(17) 0.0504(2) 0.00060(13) 0.00734(14) -0.00056(13)
Br1 0.0416(6) 0.0483(5) 0.0864(7) -0.0128(4) 0.0217(5) -0.0181(4)
Br2 0.0535(6) 0.0252(5) 0.1158(8) 0.0004(4) 0.0062(6) 0.0041(4)
Br3 0.0366(5) 0.0493(5) 0.0956(7) 0.0021(5) 0.0241(5) 0.0109(4)
C1 0.041(5) 0.026(4) 0.033(4) -0.005(3) 0.009(3) -0.004(4)
C2 0.028(5) 0.032(4) 0.042(5) -0.003(3) 0.012(3) -0.007(3)
C3 0.025(4) 0.038(4) 0.038(4) -0.007(3) 0.007(3) -0.002(3)
C4 0.036(5) 0.032(4) 0.034(4) 0.001(3) 0.000(3) 0.008(4)
C5 0.037(5) 0.022(4) 0.048(5) -0.003(3) 0.004(4) 0.003(4)
C6 0.032(5) 0.025(4) 0.040(4) 0.003(3) 0.005(3) -0.002(3)
C7 0.025(5) 0.034(4) 0.038(4) 0.003(3) 0.002(3) 0.004(3)
C8 0.023(4) 0.039(4) 0.043(5) 0.003(3) 0.011(3) 0.007(3)
C9 0.025(4) 0.033(4) 0.031(4) 0.001(3) 0.005(3) 0.004(3)
C10 0.031(5) 0.030(4) 0.029(4) -0.003(3) -0.002(3) -0.009(3)
C11 0.055(6) 0.036(5) 0.048(5) 0.005(4) 0.008(4) -0.007(4)
C12 0.079(8) 0.028(5) 0.069(6) 0.020(4) -0.001(6) -0.014(5)
C13 0.064(7) 0.032(5) 0.085(7) -0.003(5) 0.011(6) 0.001(5)
C14 0.044(5) 0.035(5) 0.061(5) -0.012(4) 0.004(4) 0.001(4)
C15 0.038(5) 0.031(4) 0.043(5) -0.001(3) 0.004(4) 0.001(4)
C16 0.030(5) 0.038(4) 0.045(5) 0.007(4) 0.009(4) 0.001(4)
C17 0.040(6) 0.061(6) 0.055(5) -0.002(4) 0.010(4) 0.006(4)
C18 0.041(6) 0.086(8) 0.065(6) 0.016(5) -0.001(5) 0.008(5)
C19 0.051(7) 0.069(7) 0.078(7) 0.001(5) 0.015(6) 0.026(5)
C20 0.061(7) 0.052(6) 0.062(6) 0.001(4) 0.020(5) 0.017(5)
C21 0.038(5) 0.044(5) 0.051(5) -0.003(4) 0.004(4) 0.009(4)
C22 0.029(4) 0.034(4) 0.034(4) 0.006(3) 0.006(3) 0.005(3)
C23 0.043(5) 0.042(5) 0.039(5) -0.001(4) 0.009(4) 0.008(4)
C24 0.039(6) 0.066(6) 0.057(6) 0.004(5) -0.006(4) -0.009(5)
C25 0.033(6) 0.079(7) 0.077(7) 0.009(6) 0.011(5) 0.019(5)
C26 0.050(6) 0.058(6) 0.073(7) 0.000(5) 0.024(5) 0.018(5)
C27 0.051(6) 0.043(5) 0.045(5) -0.008(4) 0.013(4) 0.007(4)
C28 0.029(5) 0.027(4) 0.049(5) -0.001(3) 0.005(4) 0.000(3)
C29 0.039(5) 0.044(5) 0.054(5) 0.003(4) 0.009(4) -0.001(4)
C30 0.027(5) 0.068(6) 0.058(5) 0.000(5) -0.002(4) -0.005(4)
C31 0.048(6) 0.055(6) 0.077(7) -0.012(5) 0.009(5) -0.019(5)
C32 0.061(7) 0.045(5) 0.065(6) 0.009(4) 0.013(5) -0.014(5)
C33 0.047(6) 0.036(5) 0.061(6) 0.006(4) -0.001(4) -0.008(4)
C34 0.032(5) 0.036(4) 0.040(4) -0.002(3) 0.012(4) -0.001(3)
C35 0.029(5) 0.041(5) 0.052(5) 0.005(4) 0.007(4) -0.002(4)
C36 0.052(6) 0.037(5) 0.066(6) 0.012(4) 0.017(5) -0.003(4)
C37 0.051(7) 0.061(6) 0.065(6) -0.005(5) 0.016(5) -0.020(5)
C38 0.035(6) 0.072(7) 0.061(6) -0.011(5) 0.001(4) -0.017(5)
C39 0.039(5) 0.047(5) 0.045(5) 0.002(4) -0.001(4) 0.001(4)
C40 0.029(4) 0.028(4) 0.046(5) -0.003(3) 0.006(4) 0.002(3)
C41 0.048(6) 0.037(5) 0.048(5) -0.007(4) 0.009(4) -0.006(4)
C42 0.061(6) 0.039(5) 0.060(6) 0.010(4) 0.002(5) -0.007(4)
C43 0.060(7) 0.030(5) 0.092(8) -0.003(5) -0.001(6) 0.003(5)
C44 0.067(7) 0.043(6) 0.082(7) -0.014(5) 0.013(6) 0.010(5)
C45 0.056(6) 0.040(5) 0.045(5) -0.003(4) 0.014(4) 0.003(4)
C46 0.072(9) 0.130(11) 0.125(11) 0.038(9) 0.006(8) -0.009(8)
Cl1 0.142(3) 0.127(3) 0.0575(17) 0.0040(17) 0.0060(18) -0.017(2)
Cl2 0.097(3) 0.128(3) 0.090(2) 0.0016(19) -0.0079(18) -0.018(2)
N1 0.017(3) 0.037(4) 0.052(4) 0.000(3) 0.009(3) -0.005(3)
N2 0.031(4) 0.023(3) 0.059(4) 0.000(3) 0.013(3) 0.002(3)
N3 0.036(4) 0.022(3) 0.044(4) -0.003(3) 0.010(3) -0.004(3)
N4 0.028(4) 0.028(4) 0.052(4) 0.001(3) 0.001(3) 0.003(3)
N5 0.033(4) 0.024(3) 0.054(4) -0.001(3) 0.005(3) 0.001(3)
N6 0.032(4) 0.032(4) 0.043(4) 0.001(3) 0.013(3) 0.001(3)

loop_
_atom_type_symbol
_atom_type_description
_atom_type_scat_dispersion_real
_atom_type_scat_dispersion_imag
_atom_type_scat_source
C C 0.0033 0.0016 'International Tables Vol C Tables 4.2.6.8 and 6.1.1.4'
H H 0.0000 0.0000 'International Tables Vol C Tables 4.2.6.8 and 6.1.1.4'
N N 0.0061 0.0033 'International Tables Vol C Tables 4.2.6.8 and 6.1.1.4'
Au Au -2.0133 8.8022 'International Tables Vol C Tables 4.2.6.8 and 6.1.1.4'
Br Br -0.2901 2.4595 'International Tables Vol C Tables 4.2.6.8 and 6.1.1.4'
Cl Cl 0.1484 0.1585 'International Tables Vol C Tables 4.2.6.8 and 6.1.1.4'

loop_
_geom_angle_atom_site_label_1
_geom_angle_atom_site_label_2
_geom_angle_atom_site_label_3
_geom_angle
N6 Au1 N1 178.8(2)
N6 Au1 Au2 60.69(16)
N1 Au1 Au2 119.80(17)
N6 Au1 Au3 121.09(16)
N1 Au1 Au3 59.38(17)
Au2 Au1 Au3 60.417(12)
N5 Au2 N4 178.1(2)
N5 Au2 Au1 60.00(18)
N4 Au2 Au1 120.59(17)
N5 Au2 Au3 119.94(18)
N4 Au2 Au3 60.55(17)
Au1 Au2 Au3 60.089(9)
N3 Au3 N2 179.6(3)
N3 Au3 Au1 118.60(18)
N2 Au3 Au1 61.07(17)
N3 Au3 Au2 59.11(18)
N2 Au3 Au2 120.56(17)
Au1 Au3 Au2 59.494(10)
N1 C1 C2 106.9(6)
N1 C1 C10 120.4(7)
C2 C1 C10 132.8(7)
C1 C2 C3 108.7(6)
C1 C2 Br1 124.9(6)
C3 C2 Br1 126.4(6)
N2 C3 C2 106.7(6)
N2 C3 C16 123.9(6)
C2 C3 C16 129.2(7)
N3 C4 C5 106.2(6)
N3 C4 C22 122.5(7)
C5 C4 C22 131.3(7)
C6 C5 C4 108.8(6)
C6 C5 Br2 126.6(6)
C4 C5 Br2 124.6(6)
N4 C6 C5 107.5(6)
N4 C6 C28 122.5(6)
C5 C6 C28 129.9(6)
N5 C7 C8 107.0(6)
N5 C7 C34 122.2(6)
C8 C7 C34 130.8(7)
C9 C8 C7 107.7(7)
C9 C8 Br3 128.1(6)
C7 C8 Br3 124.1(6)
N6 C9 C8 107.8(6)
N6 C9 C40 123.0(7)
C8 C9 C40 129.0(7)
C15 C10 C11 118.9(7)
C15 C10 C1 120.8(6)
C11 C10 C1 120.3(7)
C12 C11 C10 119.7(8)
C13 C12 C11 119.9(8)
C14 C13 C12 121.3(9)
C13 C14 C15 119.1(9)
C14 C15 C10 121.1(7)
C21 C16 C17 118.5(7)
C21 C16 C3 121.1(7)
C17 C16 C3 120.1(7)
C18 C17 C16 120.2(8)
C17 C18 C19 120.3(9)
C20 C19 C18 119.6(9)
C19 C20 C21 120.6(9)
C16 C21 C20 120.6(8)
C27 C22 C23 118.7(7)
C27 C22 C4 121.8(7)
C23 C22 C4 119.5(7)
C24 C23 C22 119.5(8)
C23 C24 C25 120.8(8)
C26 C25 C24 119.2(9)
C27 C26 C25 120.7(8)
C26 C27 C22 121.0(8)
C29 C28 C33 117.7(7)
C29 C28 C6 122.4(7)
C33 C28 C6 119.8(7)
C30 C29 C28 121.8(8)
C29 C30 C31 119.4(8)
C32 C31 C30 119.4(8)
C31 C32 C33 121.5(8)
C32 C33 C28 120.1(8)
C39 C34 C35 118.7(7)
C39 C34 C7 121.0(7)
C35 C34 C7 120.3(7)
C36 C35 C34 119.8(7)
C37 C36 C35 120.5(8)
C36 C37 C38 120.6(8)
C39 C38 C37 119.7(8)
C38 C39 C34 120.6(8)
C45 C40 C41 117.9(7)
C45 C40 C9 120.8(7)
C41 C40 C9 121.0(6)
C42 C41 C40 120.8(8)
C43 C42 C41 119.7(9)
C42 C43 C44 120.7(8)
C43 C44 C45 119.7(8)
C44 C45 C40 121.1(8)
Cl2 C46 Cl1 112.8(7)
C1 N1 N2 108.4(6)
C1 N1 Au1 129.3(5)
N2 N1 Au1 122.4(4)
C3 N2 N1 109.4(6)
C3 N2 Au3 133.4(5)
N1 N2 Au3 117.1(5)
C4 N3 N4 108.7(6)
C4 N3 Au3 129.3(5)
N4 N3 Au3 122.0(4)
C6 N4 N3 108.8(6)
C6 N4 Au2 132.4(5)
N3 N4 Au2 118.0(4)
C7 N5 N6 109.5(6)
C7 N5 Au2 130.4(5)
N6 N5 Au2 120.1(5)
C9 N6 N5 107.9(6)
C9 N6 Au1 132.4(5)
N5 N6 Au1 118.8(4)

loop_
_geom_bond_atom_site_label_1
_geom_bond_atom_site_label_2
_geom_bond_distance
Au1 N6 1.998(6)
Au1 N1 2.001(6)
Au1 Au2 3.3479(5)
Au1 Au3 3.3681(5)
Au2 N5 2.002(6)
Au2 N4 2.008(6)
Au2 Au3 3.3792(6)
Au3 N3 2.001(6)
Au3 N2 2.016(6)
Br1 C2 1.883(7)
Br2 C5 1.885(7)
Br3 C8 1.874(7)
C1 N1 1.364(9)
C1 C2 1.364(10)
C1 C10 1.467(10)
C2 C3 1.401(10)
C3 N2 1.331(9)
C3 C16 1.482(10)
C4 N3 1.360(9)
C4 C5 1.388(10)
C4 C22 1.465(10)
C5 C6 1.364(10)
C6 N4 1.345(8)
C6 C28 1.493(10)
C7 N5 1.342(9)
C7 C8 1.397(10)
C7 C34 1.471(10)
C8 C9 1.374(10)
C9 N6 1.359(9)
C9 C40 1.485(9)
C10 C15 1.384(10)
C10 C11 1.384(10)
C11 C12 1.387(12)
C12 C13 1.371(13)
C13 C14 1.354(12)
C14 C15 1.383(10)
C16 C21 1.381(10)
C16 C17 1.398(11)
C17 C18 1.383(12)
C18 C19 1.382(13)
C19 C20 1.365(12)
C20 C21 1.386(11)
C22 C27 1.382(10)
C22 C23 1.399(10)
C23 C24 1.371(11)
C24 C25 1.388(12)
C25 C26 1.366(12)
C26 C27 1.362(12)
C28 C29 1.381(10)
C28 C33 1.396(10)
C29 C30 1.375(11)
C30 C31 1.385(11)
C31 C32 1.355(11)
C32 C33 1.374(11)
C34 C39 1.383(10)
C34 C35 1.397(10)
C35 C36 1.391(10)
C36 C37 1.346(11)
C37 C38 1.381(12)
C38 C39 1.380(11)
C40 C45 1.384(10)
C40 C41 1.393(10)
C41 C42 1.390(10)
C42 C43 1.357(12)
C43 C44 1.377(13)
C44 C45 1.381(11)
C46 Cl2 1.670(11)
C46 Cl1 1.777(13)
N1 N2 1.375(8)
N3 N4 1.368(8)
N5 N6 1.372(8)
